data_7041373
loop_
_publ_author_name
'Nachtigall, Olaf'
'Hagenbach, Adelheid'
'Wiecko, Jelena'
'Lentz, Dieter'
'Abram, Ulrich'
'Spandl, Johann'

_publ_section_title
;
 Functional polyoxometalates from solvothermal reactions of VOSO4 with
 tripodal alkoxides - a study on the reactivity of different
 &quot;tris&quot; derivatives.
;
_journal_issue 2
_journal_name_full 'Dalton transactions (Cambridge, England : 2003)'
_journal_page_first 509
_journal_page_last 516
_journal_paper_doi 10.1039/c6dt03638d
_journal_volume 46
_journal_year 2017
_chemical_formula_moiety 'C21 H52 N8 O21 S2 V4, O C H4'
_chemical_formula_sum 'C22 H56 N8 O22 S2 V4'
_chemical_formula_weight 1052.62
_space_group_crystal_system orthorhombic
_space_group_IT_number 56
_space_group_name_Hall '-P 2ab 2ac'
_space_group_name_H-M_alt 'P c c n'
_symmetry_space_group_name_Hall '-P 2ab 2ac'
_symmetry_space_group_name_H-M 'P c c n'
_atom_sites_solution_hydrogens mixed
_atom_sites_solution_primary direct
_audit_creation_method SHELXL-2014/7
_audit_update_record
;
2016-11-07 deposited with the CCDC.
2016-12-08 downloaded from the CCDC.
;
_cell_angle_alpha 90
_cell_angle_beta 90
_cell_angle_gamma 90
_cell_formula_units_Z 4
_cell_length_a 17.8617(10)
_cell_length_b 23.0313(14)
_cell_length_c 10.4655(6)
_cell_measurement_reflns_used 17008
_cell_measurement_temperature 210(2)
_cell_measurement_theta_max 29.21
_cell_measurement_theta_min 3.31
_cell_volume 4305.3(4)
_computing_cell_refinement 'STOE X-AREA'
_computing_data_collection 'STOE X-AREA'
_computing_data_reduction 'STOE X-RED'
_computing_molecular_graphics 'Diamond 2.1e'
_computing_publication_material WINGX
_computing_structure_refinement 'SHELXL-2014/7 (Sheldrick, 2014)'
_computing_structure_solution 'SHELXS-97 (Sheldrick, 1997)'
_diffrn_ambient_temperature 210(2)
_diffrn_detector_area_resol_mean 6.67
_diffrn_measured_fraction_theta_full 0.998
_diffrn_measured_fraction_theta_max 0.998
_diffrn_measurement_device_type 'STOE IPDS 2T'
_diffrn_measurement_method 'rotation method'
_diffrn_radiation_type MoK\a
_diffrn_radiation_wavelength 0.71073
_diffrn_reflns_av_R_equivalents 0.1216
_diffrn_reflns_av_unetI/netI 0.0434
_diffrn_reflns_Laue_measured_fraction_full 0.998
_diffrn_reflns_Laue_measured_fraction_max 0.998
_diffrn_reflns_limit_h_max 19
_diffrn_reflns_limit_h_min -22
_diffrn_reflns_limit_k_max 28
_diffrn_reflns_limit_k_min -28
_diffrn_reflns_limit_l_max 11
_diffrn_reflns_limit_l_min -13
_diffrn_reflns_number 82981
_diffrn_reflns_point_group_measured_fraction_full 0.998
_diffrn_reflns_point_group_measured_fraction_max 0.998
_diffrn_reflns_theta_full 25.242
_diffrn_reflns_theta_max 26.372
_diffrn_reflns_theta_min 2.423
_exptl_absorpt_coefficient_mu 1.024
_exptl_absorpt_correction_type none
_exptl_crystal_colour green
_exptl_crystal_density_diffrn 1.624
_exptl_crystal_description block
_exptl_crystal_F_000 2176
_exptl_crystal_size_max 0.40
_exptl_crystal_size_mid 0.19
_exptl_crystal_size_min 0.15
_refine_diff_density_max 0.876
_refine_diff_density_min -0.465
_refine_diff_density_rms 0.096
_refine_ls_extinction_method none
_refine_ls_goodness_of_fit_ref 1.025
_refine_ls_hydrogen_treatment constr
_refine_ls_matrix_type full
_refine_ls_number_parameters 264
_refine_ls_number_reflns 4394
_refine_ls_number_restraints 0
_refine_ls_restrained_S_all 1.025
_refine_ls_R_factor_all 0.0754
_refine_ls_R_factor_gt 0.0461
_refine_ls_shift/su_max 0.002
_refine_ls_shift/su_mean 0.000
_refine_ls_structure_factor_coef Fsqd
_refine_ls_weighting_details 'w=1/[\s^2^(Fo^2^)+(0.0534P)^2^+8.6753P] where P=(Fo^2^+2Fc^2^)/3'
_refine_ls_weighting_scheme calc
_refine_ls_wR_factor_gt 0.1044
_refine_ls_wR_factor_ref 0.1143
_reflns_Friedel_coverage 0.000
_reflns_number_gt 3346
_reflns_number_total 4394
_reflns_threshold_expression 'I > 2\s(I)'
_cod_data_source_file c6dt03638d2.cif
_cod_data_source_block shelx
_cod_depositor_comments 'Adding full bibliography for 7041370--7041376.cif.'
_cod_database_code 7041373
_shelx_shelxl_version_number 2014/7
_shelx_space_group_comment
;
The symmetry employed for this shelxl refinement is uniquely defined
by the following loop, which should always be used as a source of
symmetry information in preference to the above space-group names.
They are only intended as comments.
;

loop_
_space_group_symop_operation_xyz
'x, y, z'
'-x+1/2, -y+1/2, z'
'-x, y+1/2, -z+1/2'
'x+1/2, -y, -z+1/2'
'-x, -y, -z'
'x-1/2, y-1/2, -z'
'x, -y-1/2, z-1/2'
'-x-1/2, y, z-1/2'

loop_
_atom_site_label
_atom_site_type_symbol
_atom_site_fract_x
_atom_site_fract_y
_atom_site_fract_z
_atom_site_U_iso_or_equiv
_atom_site_adp_type
_atom_site_occupancy
_atom_site_site_symmetry_order
_atom_site_calc_flag
_atom_site_refinement_flags_posn
_atom_site_refinement_flags_adp
O3 O 0.95725(12) 0.63402(9) 0.6769(2) 0.0209(5) Uani 1 1 d . .
O2 O 0.94320(12) 0.62803(9) 0.4451(2) 0.0196(5) Uani 1 1 d . .
O4 O 0.84877(12) 0.67641(10) 0.5741(3) 0.0266(6) Uani 1 1 d . .
O1 O 0.97132(12) 0.71883(10) 0.5469(3) 0.0261(6) Uani 1 1 d . .
O7 O 0.88328(11) 0.53597(9) 0.5875(2) 0.0147(5) Uani 1 1 d . .
O9 O 0.90186(13) 0.54612(10) 0.8435(2) 0.0236(5) Uani 1 1 d . .
O8 O 1.13728(12) 0.46338(10) 0.6695(2) 0.0221(5) Uani 1 1 d . .
N2 N 0.73411(16) 0.34580(14) 0.7737(3) 0.0293(7) Uani 1 1 d . .
C1 C 0.92339(17) 0.42288(13) 0.7116(3) 0.0164(7) Uani 1 1 d . .
H1A H 0.8963 0.4267 0.7916 0.020 Uiso 1 1 calc R U
H1B H 0.9446 0.3841 0.7089 0.020 Uiso 1 1 calc R U
N1 N 0.76503(17) 0.39024(13) 0.7341(3) 0.0304(7) Uani 1 1 d . .
C5 C 1.09575(16) 0.58143(13) 0.5299(3) 0.0157(7) Uani 1 1 d . .
H5A H 1.1336 0.5776 0.5958 0.019 Uiso 1 1 calc R U
H5B H 1.0772 0.6210 0.5325 0.019 Uiso 1 1 calc R U
C4 C 0.80766(17) 0.38236(14) 0.6147(3) 0.0208(7) Uani 1 1 d . .
H4A H 0.7738 0.3842 0.5424 0.025 Uiso 1 1 calc R U
H4B H 0.8312 0.3444 0.6149 0.025 Uiso 1 1 calc R U
C3 C 0.83065(16) 0.48951(13) 0.6036(3) 0.0162(7) Uani 1 1 d . .
H3A H 0.7935 0.4915 0.5361 0.019 Uiso 1 1 calc R U
H3B H 0.8049 0.4944 0.6845 0.019 Uiso 1 1 calc R U
N3 N 0.7032(2) 0.30838(15) 0.8223(4) 0.0438(9) Uani 1 1 d . .
C2 C 0.86807(16) 0.42961(13) 0.6008(3) 0.0143(6) Uani 1 1 d . .
V1 V 1.06518(3) 0.45922(2) 0.57966(5) 0.01376(14) Uani 1 1 d . .
V2 V 0.95736(3) 0.54921(2) 0.72361(6) 0.01572(14) Uani 1 1 d . .
S3 S 0.92817(4) 0.66517(3) 0.56139(9) 0.0190(2) Uani 1 1 d . .
O5 O 1.03530(11) 0.54250(8) 0.5575(2) 0.0134(5) Uani 1 1 d . .
O6 O 0.98336(11) 0.46450(9) 0.7097(2) 0.0153(5) Uani 1 1 d . .
O10 O 1.05444(13) 0.56816(10) 0.8201(2) 0.0244(5) Uani 1 1 d . .
H10 H 1.0571 0.6072 0.8450 0.037 Uiso 1 1 d . U
C10 C 1.0834(2) 0.53445(17) 0.9216(4) 0.0340(9) Uani 1 1 d . .
H10A H 1.1291 0.5516 0.9518 0.051 Uiso 1 1 calc R U
H10B H 1.0476 0.5332 0.9899 0.051 Uiso 1 1 calc R U
H10C H 1.0931 0.4957 0.8919 0.051 Uiso 1 1 calc R U
N4 N 0.34188(13) 0.35004(10) 0.4260(3) 0.0132(5) Uani 1 1 d . .
C8 C 0.32048(17) 0.31527(14) 0.3116(3) 0.0194(7) Uani 1 1 d . .
H8A H 0.3309 0.3372 0.2356 0.029 Uiso 1 1 calc R U
H8B H 0.3488 0.2798 0.3102 0.029 Uiso 1 1 calc R U
H8C H 0.2680 0.3064 0.3152 0.029 Uiso 1 1 calc R U
C7 C 0.42399(16) 0.36342(14) 0.4197(3) 0.0189(7) Uani 1 1 d . .
H7A H 0.4382 0.3858 0.4931 0.028 Uiso 1 1 calc R U
H7B H 0.4519 0.3278 0.4183 0.028 Uiso 1 1 calc R U
H7C H 0.4344 0.3852 0.3435 0.028 Uiso 1 1 calc R U
C9 C 0.32605(18) 0.31646(14) 0.5457(3) 0.0205(7) Uani 1 1 d . .
H9A H 0.3400 0.3393 0.6187 0.031 Uiso 1 1 calc R U
H9B H 0.2736 0.3076 0.5500 0.031 Uiso 1 1 calc R U
H9C H 0.3544 0.2810 0.5451 0.031 Uiso 1 1 calc R U
C6 C 0.29705(17) 0.40506(13) 0.4281(3) 0.0189(7) Uani 1 1 d . .
H6A H 0.3107 0.4276 0.5017 0.028 Uiso 1 1 calc R U
H6B H 0.3071 0.4270 0.3521 0.028 Uiso 1 1 calc R U
H6C H 0.2447 0.3958 0.4320 0.028 Uiso 1 1 calc R U
O21 O 1.0869(2) 0.67063(13) 0.8985(3) 0.0584(10) Uani 1 1 d . .
H21 H 1.0664 0.6983 0.8636 0.088 Uiso 1 1 calc R U
C21 C 1.1300(2) 0.6908(2) 1.0034(4) 0.0420(11) Uani 1 1 d . .
H21A H 1.1752 0.7084 0.9725 0.063 Uiso 1 1 calc R U
H21B H 1.1424 0.6586 1.0580 0.063 Uiso 1 1 calc R U
H21C H 1.1016 0.7188 1.0509 0.063 Uiso 1 1 calc R U

loop_
_atom_site_aniso_label
_atom_site_aniso_U_11
_atom_site_aniso_U_22
_atom_site_aniso_U_33
_atom_site_aniso_U_23
_atom_site_aniso_U_13
_atom_site_aniso_U_12
O3 0.0248(11) 0.0113(11) 0.0266(14) -0.0044(10) 0.0041(10) -0.0001(9)
O2 0.0205(11) 0.0114(11) 0.0269(14) 0.0040(10) 0.0006(10) 0.0021(8)
O4 0.0166(11) 0.0168(12) 0.0466(17) -0.0028(11) 0.0053(11) 0.0028(9)
O1 0.0211(11) 0.0106(11) 0.0467(17) 0.0027(11) 0.0034(11) -0.0023(9)
O7 0.0136(10) 0.0104(10) 0.0202(12) -0.0001(9) 0.0021(9) -0.0003(7)
O9 0.0289(12) 0.0207(12) 0.0211(14) -0.0053(11) 0.0064(11) -0.0028(10)
O8 0.0184(11) 0.0254(13) 0.0225(13) 0.0035(10) -0.0034(10) 0.0004(9)
N2 0.0286(15) 0.0288(17) 0.0306(18) -0.0021(15) 0.0054(14) -0.0028(13)
C1 0.0188(15) 0.0105(15) 0.0199(18) 0.0027(13) 0.0026(13) -0.0022(11)
N1 0.0306(16) 0.0219(16) 0.039(2) -0.0011(15) 0.0132(15) -0.0080(12)
C5 0.0145(13) 0.0112(15) 0.0215(18) -0.0022(13) 0.0009(13) -0.0030(11)
C4 0.0199(15) 0.0167(17) 0.026(2) -0.0039(14) 0.0057(14) -0.0051(12)
C3 0.0130(13) 0.0120(15) 0.0235(19) -0.0005(13) 0.0021(13) -0.0001(11)
N3 0.052(2) 0.037(2) 0.042(2) 0.0022(18) 0.0124(19) -0.0173(17)
C2 0.0131(13) 0.0098(14) 0.0201(18) -0.0008(13) 0.0017(13) -0.0010(11)
V1 0.0133(2) 0.0117(3) 0.0163(3) 0.0013(2) -0.0011(2) 0.00178(18)
V2 0.0188(3) 0.0128(3) 0.0156(3) -0.0032(2) 0.0025(2) -0.0009(2)
S3 0.0145(3) 0.0100(4) 0.0325(5) -0.0006(3) 0.0036(3) 0.0014(3)
O5 0.0139(9) 0.0097(10) 0.0166(12) -0.0012(9) 0.0003(9) -0.0011(8)
O6 0.0171(10) 0.0127(11) 0.0161(13) 0.0007(9) 0.0001(9) -0.0016(8)
O10 0.0278(12) 0.0237(13) 0.0218(14) -0.0036(11) -0.0039(11) -0.0034(10)
C10 0.036(2) 0.035(2) 0.031(2) -0.0044(18) -0.0078(18) 0.0017(16)
N4 0.0145(12) 0.0104(12) 0.0147(14) -0.0001(11) 0.0009(11) 0.0004(9)
C8 0.0213(15) 0.0185(17) 0.0185(18) -0.0035(14) -0.0013(14) -0.0010(12)
C7 0.0143(14) 0.0175(16) 0.025(2) -0.0012(15) -0.0002(14) -0.0013(11)
C9 0.0247(16) 0.0186(17) 0.0183(19) 0.0056(14) 0.0023(14) 0.0012(13)
C6 0.0179(15) 0.0122(15) 0.026(2) 0.0012(14) 0.0003(14) 0.0031(11)
O21 0.089(3) 0.0330(18) 0.053(2) -0.0011(16) -0.037(2) -0.0131(17)
C21 0.035(2) 0.048(3) 0.043(3) -0.005(2) -0.002(2) -0.0055(18)

loop_
_atom_type_symbol
_atom_type_description
_atom_type_scat_dispersion_real
_atom_type_scat_dispersion_imag
_atom_type_scat_source
C C 0.0033 0.0016 'International Tables Vol C Tables 4.2.6.8 and 6.1.1.4'
H H 0.0000 0.0000 'International Tables Vol C Tables 4.2.6.8 and 6.1.1.4'
N N 0.0061 0.0033 'International Tables Vol C Tables 4.2.6.8 and 6.1.1.4'
O O 0.0106 0.0060 'International Tables Vol C Tables 4.2.6.8 and 6.1.1.4'
S S 0.1246 0.1234 'International Tables Vol C Tables 4.2.6.8 and 6.1.1.4'
V V 0.3005 0.5294 'International Tables Vol C Tables 4.2.6.8 and 6.1.1.4'

loop_
_geom_angle_atom_site_label_1
_geom_angle_atom_site_label_2
_geom_angle_atom_site_label_3
_geom_angle
_geom_angle_site_symmetry_1
_geom_angle_site_symmetry_3
S3 O3 V2 131.34(14) . .
S3 O2 V1 130.48(14) . 5_766
C3 O7 V2 118.13(19) . .
C3 O7 V1 116.76(19) . 5_766
V2 O7 V1 108.56(9) . 5_766
N3 N2 N1 172.2(4) . .
O6 C1 C2 113.7(2) . .
N2 N1 C4 114.4(3) . .
O5 C5 C2 113.2(2) . 5_766
N1 C4 C2 110.8(3) . .
O7 C3 C2 112.5(2) . .
C1 C2 C3 111.0(3) . .
C1 C2 C5 112.8(2) . 5_766
C3 C2 C5 110.5(3) . 5_766
C1 C2 C4 108.0(3) . .
C3 C2 C4 109.2(2) . .
C5 C2 C4 105.2(2) 5_766 .
O8 V1 O7 98.17(11) . 5_766
O8 V1 O6 100.64(11) . .
O7 V1 O6 159.59(9) 5_766 .
O8 V1 O5 103.01(10) . .
O7 V1 O5 88.18(9) 5_766 .
O6 V1 O5 79.97(9) . .
O8 V1 O2 101.18(10) . 5_766
O7 V1 O2 88.68(9) 5_766 5_766
O6 V1 O2 95.33(9) . 5_766
O5 V1 O2 155.81(9) . 5_766
O8 V1 O5 176.49(10) . 5_766
O7 V1 O5 79.16(8) 5_766 5_766
O6 V1 O5 81.70(8) . 5_766
O5 V1 O5 74.72(9) . 5_766
O2 V1 O5 81.13(8) 5_766 5_766
O9 V2 O7 98.27(11) . .
O9 V2 O6 99.01(11) . .
O7 V2 O6 87.28(9) . .
O9 V2 O3 103.46(11) . .
O7 V2 O3 88.51(9) . .
O6 V2 O3 157.52(10) . .
O9 V2 O10 98.47(11) . .
O7 V2 O10 163.06(10) . .
O6 V2 O10 92.68(9) . .
O3 V2 O10 85.07(10) . .
O9 V2 O5 173.47(10) . .
O7 V2 O5 81.09(8) . .
O6 V2 O5 74.49(8) . .
O3 V2 O5 83.04(9) . .
O10 V2 O5 82.58(9) . .
O4 S3 O1 111.98(14) . .
O4 S3 O3 110.56(15) . .
O1 S3 O3 107.77(14) . .
O4 S3 O2 110.42(14) . .
O1 S3 O2 107.49(14) . .
O3 S3 O2 108.49(13) . .
C5 O5 V1 114.93(17) . .
C5 O5 V2 125.71(18) . .
V1 O5 V2 98.18(9) . .
C5 O5 V1 118.24(18) . 5_766
V1 O5 V1 105.28(9) . 5_766
V2 O5 V1 90.03(7) . 5_766
C1 O6 V1 120.87(18) . .
C1 O6 V2 118.29(18) . .
V1 O6 V2 106.07(10) . .
C10 O10 V2 124.2(2) . .
C8 N4 C9 110.2(2) . .
C8 N4 C6 109.2(2) . .
C9 N4 C6 108.8(2) . .
C8 N4 C7 109.0(2) . .
C9 N4 C7 109.1(2) . .
C6 N4 C7 110.4(2) . .

loop_
_geom_bond_atom_site_label_1
_geom_bond_atom_site_label_2
_geom_bond_distance
_geom_bond_site_symmetry_2
O3 S3 1.499(3) .
O3 V2 2.013(2) .
O2 S3 1.512(2) .
O2 V1 2.031(2) 5_766
O4 S3 1.448(2) .
O1 S3 1.464(2) .
O7 C3 1.434(3) .
O7 V2 1.968(2) .
O7 V1 1.980(2) 5_766
O9 V2 1.600(2) .
O8 V1 1.598(2) .
N2 N3 1.142(4) .
N2 N1 1.235(4) .
C1 O6 1.438(3) .
C1 C2 1.532(4) .
N1 C4 1.474(4) .
C5 O5 1.433(3) .
C5 C2 1.534(4) 5_766
C4 C2 1.539(4) .
C3 C2 1.533(4) .
C2 C5 1.534(4) 5_766
V1 O7 1.980(2) 5_766
V1 O6 2.001(2) .
V1 O5 2.004(2) .
V1 O2 2.032(2) 5_766
V1 O5 2.299(2) 5_766
V2 O6 2.011(2) .
V2 O10 2.053(2) .
V2 O5 2.232(2) .
O5 V1 2.299(2) 5_766
O10 C10 1.413(4) .
N4 C8 1.490(4) .
N4 C9 1.499(4) .
N4 C6 1.499(4) .
N4 C7 1.500(4) .
O21 C21 1.419(5) .

loop_
_geom_hbond_atom_site_label_D
_geom_hbond_atom_site_label_H
_geom_hbond_atom_site_label_A
_geom_hbond_distance_DH
_geom_hbond_distance_HA
_geom_hbond_distance_DA
_geom_hbond_angle_DHA
O10 H10 O21 0.94 1.65 2.565(4) 163.4
